data_7709954
loop_
_publ_author_name
'Mondal, Dipanjan'
'Sardar, Gopa'
'Kabra, Dinesh'
'Balakrishna, Maravanji Shivaramaiah'

_publ_section_title
;
 2,2&#x2019;-Bipyridine derived doubly B&#xF0AC;N fused
 bisphosphine-chalcogenides, [C5H3N(BF2){NCH2P(E)Ph2}]2 (E = O, S, Se):
 Tuning of structural features and photophysical studies
;
_journal_name_full 'Dalton Transactions'
_journal_paper_doi 10.1039/D2DT00287F
_journal_year 2022
_chemical_formula_moiety 'C36 H32 N4 P2'
_chemical_formula_sum 'C36 H32 N4 P2'
_chemical_formula_weight 582.59
_space_group_crystal_system triclinic
_space_group_IT_number 2
_space_group_name_Hall '-P 1'
_space_group_name_H-M_alt 'P -1'
_atom_sites_solution_hydrogens geom
_atom_sites_solution_primary dual
_audit_creation_date 2021-07-24
_audit_creation_method
;
Olex2 1.2-ac4
(compiled 2018.05.17 svn.r3504 for Rigaku Oxford Diffraction, GUI svn.r5492)
;
_audit_update_record
;
2021-08-13 deposited with the CCDC.	2022-04-07 downloaded from the CCDC.
;
_cell_angle_alpha 62.279(5)
_cell_angle_beta 74.450(5)
_cell_angle_gamma 81.103(4)
_cell_formula_units_Z 1
_cell_length_a 8.9408(5)
_cell_length_b 9.5762(5)
_cell_length_c 10.2682(6)
_cell_measurement_reflns_used 5477
_cell_measurement_temperature 150
_cell_measurement_theta_max 31.2590
_cell_measurement_theta_min 2.2900
_cell_volume 749.30(8)
_computing_cell_refinement 'CrysAlisPro 1.171.38.43 (Rigaku OD, 2015)'
_computing_data_collection 'CrystalClear-SM Expert 2.0 r7 (Rigaku, 2011)'
_computing_data_reduction 'CrysAlisPro 1.171.38.43 (Rigaku OD, 2015)'
_computing_molecular_graphics 'Olex2 (Dolomanov et al., 2009)'
_computing_publication_material 'Olex2 (Dolomanov et al., 2009)'
_computing_structure_refinement 'ShelXL (Sheldrick, 2015)'
_computing_structure_solution 'ShelXT (Sheldrick, 2015)'
_diffrn_ambient_temperature 150
_diffrn_detector CCD
_diffrn_detector_area_resol_mean 28.5714
_diffrn_detector_type 'Rigaku Saturn724+'
_diffrn_measured_fraction_theta_full 0.993
_diffrn_measured_fraction_theta_max 0.993
_diffrn_measurement_details
;
List of Runs (angles in degrees, time in seconds):

  # Type    Start    End  Width  t~exp~   \w     \q     \k     \f   Frames
#--------------------------------------------------------------------------
  1  \w   -110.00  19.00   0.50   10.00    --  -20.00 -72.00  36.00  258
  2  \w    -73.00  53.00   0.50   10.00    --  -20.00   0.00-180.00  252
  3  \w    -76.50 -11.00   0.50   10.00    --  -20.00 -72.00-180.00  131
  4  \w    -58.50  19.00   0.50   10.00    --  -20.00 -72.00-108.00  155
  5  \w    -31.00  -1.00   0.50   10.00    --  -20.00 -72.00 -36.00   60
  6  \w   -110.00 -94.00   0.50   10.00    --  -20.00   0.00  36.00   32
;
_diffrn_measurement_device 'AFC12 (Right): Kappa 3 circle'
_diffrn_measurement_device_type 'Rigaku Saturn724+ (2x2 bin mode)'
_diffrn_measurement_method 'profile data from \w-scans'
_diffrn_measurement_specimen_support 'Mitegen 50um'
_diffrn_orient_matrix_type 'CrysAlisPro convention (1999,Acta A55,543-557)'
_diffrn_orient_matrix_UB_11 -0.0038209000
_diffrn_orient_matrix_UB_12 0.0771225000
_diffrn_orient_matrix_UB_13 -0.0594353000
_diffrn_orient_matrix_UB_21 -0.0310825000
_diffrn_orient_matrix_UB_22 0.0299292000
_diffrn_orient_matrix_UB_23 0.0536569000
_diffrn_orient_matrix_UB_31 0.0762153000
_diffrn_orient_matrix_UB_32 0.0128937000
_diffrn_orient_matrix_UB_33 -0.0005124000
_diffrn_radiation_collimation 0.3
_diffrn_radiation_monochromator Confocal
_diffrn_radiation_probe x-ray
_diffrn_radiation_type MoK\a
_diffrn_radiation_wavelength 0.71073
_diffrn_reflns_av_R_equivalents 0.0328
_diffrn_reflns_av_unetI/netI 0.0411
_diffrn_reflns_Laue_measured_fraction_full 0.993
_diffrn_reflns_Laue_measured_fraction_max 0.993
_diffrn_reflns_limit_h_max 8
_diffrn_reflns_limit_h_min -10
_diffrn_reflns_limit_k_max 11
_diffrn_reflns_limit_k_min -11
_diffrn_reflns_limit_l_max 12
_diffrn_reflns_limit_l_min -12
_diffrn_reflns_number 6241
_diffrn_reflns_point_group_measured_fraction_full 0.993
_diffrn_reflns_point_group_measured_fraction_max 0.993
_diffrn_reflns_theta_full 24.999
_diffrn_reflns_theta_max 24.999
_diffrn_reflns_theta_min 2.299
_diffrn_source 'Rotating Anode'
_diffrn_source_current 24.0
_diffrn_source_power 1.2
_diffrn_source_target Mo
_diffrn_source_type 'Rotating Anode'
_diffrn_source_voltage 50.0
_exptl_absorpt_coefficient_mu 0.178
_exptl_absorpt_correction_T_max 1.00000
_exptl_absorpt_correction_T_min 0.74325
_exptl_absorpt_correction_type numerical
_exptl_absorpt_process_details
;
CrysAlisPro 1.171.38.43 (Rigaku Oxford Diffraction, 2015)
Empirical absorption correction using spherical harmonics,
 implemented in SCALE3 ABSPACK scaling algorithm.
;
_exptl_crystal_colour yellow
_exptl_crystal_colour_primary yellow
_exptl_crystal_density_diffrn 1.291
_exptl_crystal_description block
_exptl_crystal_F_000 306
_exptl_crystal_size_max 0.275
_exptl_crystal_size_mid 0.129
_exptl_crystal_size_min 0.124
_refine_diff_density_max 0.343
_refine_diff_density_min -0.420
_refine_diff_density_rms 0.097
_refine_ls_extinction_method none
_refine_ls_goodness_of_fit_ref 1.105
_refine_ls_hydrogen_treatment constr
_refine_ls_matrix_type full
_refine_ls_number_parameters 190
_refine_ls_number_reflns 2628
_refine_ls_number_restraints 0
_refine_ls_restrained_S_all 1.105
_refine_ls_R_factor_all 0.0457
_refine_ls_R_factor_gt 0.0370
_refine_ls_shift/su_max 0.001
_refine_ls_shift/su_mean 0.000
_refine_ls_structure_factor_coef Fsqd
_refine_ls_weighting_details 'w=1/[\s^2^(Fo^2^)+(0.0373P)^2^+0.3626P] where P=(Fo^2^+2Fc^2^)/3'
_refine_ls_weighting_scheme calc
_refine_ls_wR_factor_gt 0.0897
_refine_ls_wR_factor_ref 0.0950
_reflns_Friedel_coverage 0.000
_reflns_number_gt 2394
_reflns_number_total 2628
_reflns_threshold_expression 'I > 2\s(I)'
_cod_data_source_file d2dt00287f2.cif
_cod_data_source_block comp_1
_cod_database_code 7709954
_shelx_shelxl_version_number 2014/7
_chemical_oxdiff_formula C22H24N2P2
_shelx_space_group_comment
;
The symmetry employed for this shelxl refinement is uniquely defined
by the following loop, which should always be used as a source of
symmetry information in preference to the above space-group names.
They are only intended as comments.
;
_reflns_odcompleteness_completeness 89.48
_reflns_odcompleteness_iscentric 1
_reflns_odcompleteness_theta 30.99
_olex2_refinement_description
;
1. Fixed Uiso
 At 1.2 times of:
  All C(H) groups, All C(H,H) groups, All N(H) groups
2.a Secondary CH2 refined with riding coordinates:
 C6(H6A,H6B)
2.b Aromatic/amide H refined with riding coordinates:
 N2(H2), C4(H4), C5(H5), C3(H3), C18(H18), C17(H17), C11(H11), C8(H8),
 C10(H10), C9(H9), C14(H14), C12(H12), C16(H16), C15(H15)
;
_olex2_submission_special_instructions 'No special instructions were received'
_oxdiff_exptl_absorpt_empirical_details
;
Empirical correction (ABSPACK) includes:
- Absorption correction using spherical harmonics
- Frame scaling
- Detector area scaling
;
_oxdiff_exptl_absorpt_empirical_full_max 1.395
_oxdiff_exptl_absorpt_empirical_full_min 0.788

loop_
_space_group_symop_operation_xyz
'x, y, z'
'-x, -y, -z'

loop_
_atom_site_label
_atom_site_type_symbol
_atom_site_fract_x
_atom_site_fract_y
_atom_site_fract_z
_atom_site_U_iso_or_equiv
_atom_site_adp_type
_atom_site_occupancy
_atom_site_site_symmetry_order
_atom_site_calc_flag
_atom_site_refinement_flags_posn
_atom_site_refinement_flags_adp
_atom_site_refinement_flags_occupancy
_atom_site_disorder_assembly
_atom_site_disorder_group
P1 P 0.61564(5) 0.82786(5) 0.24135(5) 0.02004(15) Uani 1 1 d . . . . .
N2 N 0.75760(15) 0.61136(17) 0.14093(16) 0.0249(3) Uani 1 1 d . . . . .
H2 H 0.8378 0.6659 0.1227 0.030 Uiso 1 1 calc R . . . .
N1 N 0.94770(16) 0.32840(17) -0.00494(16) 0.0241(3) Uani 1 1 d . . . . .
C4 C 0.6807(2) 0.2707(2) 0.1016(2) 0.0276(4) Uani 1 1 d . . . . .
H4 H 0.5969 0.2066 0.1254 0.033 Uiso 1 1 calc R . . . .
C13 C 0.40521(18) 0.85704(19) 0.30337(19) 0.0206(4) Uani 1 1 d . . . . .
C2 C 0.78088(18) 0.49053(19) 0.10174(17) 0.0189(4) Uani 1 1 d . . . . .
C6 C 0.60612(18) 0.6536(2) 0.21133(19) 0.0227(4) Uani 1 1 d . . . . .
H6A H 0.5671 0.5633 0.3096 0.027 Uiso 1 1 calc R . . . .
H6B H 0.5324 0.6771 0.1463 0.027 Uiso 1 1 calc R . . . .
C5 C 0.8281(2) 0.2396(2) 0.0323(2) 0.0293(4) Uani 1 1 d . . . . .
H5 H 0.8448 0.1516 0.0104 0.035 Uiso 1 1 calc R . . . .
C3 C 0.65784(19) 0.3964(2) 0.13536(19) 0.0229(4) Uani 1 1 d . . . . .
H3 H 0.5568 0.4198 0.1823 0.027 Uiso 1 1 calc R . . . .
C18 C 0.32246(19) 0.7960(2) 0.4532(2) 0.0247(4) Uani 1 1 d . . . . .
H18 H 0.3759 0.7372 0.5322 0.030 Uiso 1 1 calc R . . . .
C17 C 0.1630(2) 0.8203(2) 0.4879(2) 0.0303(4) Uani 1 1 d . . . . .
H17 H 0.1079 0.7784 0.5904 0.036 Uiso 1 1 calc R . . . .
C11 C 0.7983(2) 0.5348(2) 0.6115(2) 0.0345(4) Uani 1 1 d . . . . .
H11 H 0.8448 0.4319 0.6522 0.041 Uiso 1 1 calc R . . . .
C8 C 0.66616(19) 0.8356(2) 0.4921(2) 0.0252(4) Uani 1 1 d . . . . .
H8 H 0.6231 0.9401 0.4504 0.030 Uiso 1 1 calc R . . . .
C10 C 0.7798(2) 0.6276(2) 0.6853(2) 0.0349(5) Uani 1 1 d . . . . .
H10 H 0.8124 0.5877 0.7774 0.042 Uiso 1 1 calc R . . . .
C1 C 0.92974(17) 0.45339(18) 0.02559(17) 0.0176(3) Uani 1 1 d . . . . .
C9 C 0.7142(2) 0.7779(2) 0.6258(2) 0.0307(4) Uani 1 1 d . . . . .
H9 H 0.7021 0.8416 0.6767 0.037 Uiso 1 1 calc R . . . .
C14 C 0.3237(2) 0.9438(2) 0.1908(2) 0.0283(4) Uani 1 1 d . . . . .
H14 H 0.3784 0.9876 0.0881 0.034 Uiso 1 1 calc R . . . .
C7 C 0.68029(17) 0.74210(19) 0.41793(18) 0.0203(4) Uani 1 1 d . . . . .
C12 C 0.7491(2) 0.5916(2) 0.4783(2) 0.0276(4) Uani 1 1 d . . . . .
H12 H 0.7625 0.5275 0.4277 0.033 Uiso 1 1 calc R . . . .
C16 C 0.0834(2) 0.9052(2) 0.3743(2) 0.0327(4) Uani 1 1 d . . . . .
H16 H -0.0262 0.9205 0.3987 0.039 Uiso 1 1 calc R . . . .
C15 C 0.1636(2) 0.9676(2) 0.2257(2) 0.0333(4) Uani 1 1 d . . . . .
H15 H 0.1095 1.0267 0.1473 0.040 Uiso 1 1 calc R . . . .

loop_
_atom_site_aniso_label
_atom_site_aniso_U_11
_atom_site_aniso_U_22
_atom_site_aniso_U_33
_atom_site_aniso_U_23
_atom_site_aniso_U_13
_atom_site_aniso_U_12
P1 0.0179(2) 0.0212(2) 0.0208(2) -0.01113(19) -0.00164(17) 0.00138(17)
N2 0.0159(7) 0.0303(8) 0.0351(9) -0.0241(7) 0.0027(6) -0.0024(6)
N1 0.0202(7) 0.0242(8) 0.0321(8) -0.0178(7) -0.0032(6) 0.0001(6)
C4 0.0219(9) 0.0279(9) 0.0348(10) -0.0163(8) -0.0020(8) -0.0060(7)
C13 0.0196(8) 0.0191(8) 0.0254(9) -0.0134(7) -0.0037(7) 0.0023(6)
C2 0.0204(8) 0.0208(8) 0.0166(8) -0.0095(7) -0.0049(7) 0.0017(7)
C6 0.0188(8) 0.0275(9) 0.0255(9) -0.0171(8) -0.0013(7) 0.0002(7)
C5 0.0260(9) 0.0264(9) 0.0418(11) -0.0220(9) -0.0036(8) -0.0023(7)
C3 0.0181(8) 0.0263(9) 0.0237(9) -0.0128(8) -0.0006(7) -0.0008(7)
C18 0.0244(9) 0.0224(9) 0.0258(9) -0.0103(7) -0.0045(7) 0.0002(7)
C17 0.0240(9) 0.0325(10) 0.0307(10) -0.0157(8) 0.0042(8) -0.0040(8)
C11 0.0322(10) 0.0318(10) 0.0337(11) -0.0091(9) -0.0113(8) 0.0034(8)
C8 0.0195(8) 0.0275(9) 0.0302(10) -0.0157(8) -0.0018(7) -0.0023(7)
C10 0.0291(10) 0.0482(12) 0.0247(10) -0.0117(9) -0.0075(8) -0.0067(9)
C1 0.0179(8) 0.0189(8) 0.0171(8) -0.0090(7) -0.0052(6) 0.0019(6)
C9 0.0241(9) 0.0431(11) 0.0310(10) -0.0227(9) -0.0006(8) -0.0075(8)
C14 0.0275(9) 0.0344(10) 0.0235(9) -0.0153(8) -0.0049(7) 0.0041(8)
C7 0.0140(8) 0.0230(8) 0.0229(9) -0.0108(7) -0.0005(6) -0.0019(6)
C12 0.0274(9) 0.0264(9) 0.0297(10) -0.0142(8) -0.0057(8) 0.0016(7)
C16 0.0183(9) 0.0386(11) 0.0462(12) -0.0262(10) -0.0031(8) 0.0027(8)
C15 0.0271(10) 0.0415(11) 0.0389(11) -0.0230(9) -0.0149(8) 0.0086(8)

loop_
_atom_type_symbol
_atom_type_description
_atom_type_scat_dispersion_real
_atom_type_scat_dispersion_imag
_atom_type_scat_source
C C 0.0033 0.0016 'International Tables Vol C Tables 4.2.6.8 and 6.1.1.4'
H H 0.0000 0.0000 'International Tables Vol C Tables 4.2.6.8 and 6.1.1.4'
N N 0.0061 0.0033 'International Tables Vol C Tables 4.2.6.8 and 6.1.1.4'
P P 0.1023 0.0942 'International Tables Vol C Tables 4.2.6.8 and 6.1.1.4'

loop_
_geom_angle_atom_site_label_1
_geom_angle_atom_site_label_2
_geom_angle_atom_site_label_3
_geom_angle
_geom_angle_site_symmetry_1
_geom_angle_site_symmetry_3
_geom_angle_publ_flag
C13 P1 C6 96.99(7) . . ?
C7 P1 C13 102.42(7) . . ?
C7 P1 C6 102.93(8) . . ?
C2 N2 H2 118.7 . . ?
C2 N2 C6 122.60(14) . . ?
C6 N2 H2 118.7 . . ?
C5 N1 C1 120.84(14) . . ?
C5 C4 H4 120.7 . . ?
C3 C4 H4 120.7 . . ?
C3 C4 C5 118.52(16) . . ?
C18 C13 P1 125.01(13) . . ?
C14 C13 P1 116.69(12) . . ?
C14 C13 C18 118.28(15) . . ?
N2 C2 C3 120.37(14) . . ?
N2 C2 C1 122.56(14) . . ?
C3 C2 C1 117.07(14) . . ?
P1 C6 H6A 109.4 . . ?
P1 C6 H6B 109.4 . . ?
N2 C6 P1 111.04(11) . . ?
N2 C6 H6A 109.4 . . ?
N2 C6 H6B 109.4 . . ?
H6A C6 H6B 108.0 . . ?
N1 C5 C4 122.41(16) . . ?
N1 C5 H5 118.8 . . ?
C4 C5 H5 118.8 . . ?
C4 C3 C2 121.03(15) . . ?
C4 C3 H3 119.5 . . ?
C2 C3 H3 119.5 . . ?
C13 C18 H18 119.7 . . ?
C17 C18 C13 120.52(17) . . ?
C17 C18 H18 119.7 . . ?
C18 C17 H17 119.8 . . ?
C16 C17 C18 120.46(17) . . ?
C16 C17 H17 119.8 . . ?
C10 C11 H11 119.9 . . ?
C10 C11 C12 120.11(18) . . ?
C12 C11 H11 119.9 . . ?
C9 C8 H8 119.7 . . ?
C9 C8 C7 120.65(16) . . ?
C7 C8 H8 119.7 . . ?
C11 C10 H10 119.9 . . ?
C9 C10 C11 120.22(18) . . ?
C9 C10 H10 119.9 . . ?
N1 C1 C2 120.08(14) . . ?
N1 C1 C1 115.99(17) . 2_765 ?
C2 C1 C1 123.92(17) . 2_765 ?
C8 C9 H9 120.0 . . ?
C10 C9 C8 119.90(17) . . ?
C10 C9 H9 120.0 . . ?
C13 C14 H14 119.4 . . ?
C15 C14 C13 121.13(17) . . ?
C15 C14 H14 119.4 . . ?
C8 C7 P1 117.88(13) . . ?
C12 C7 P1 123.42(13) . . ?
C12 C7 C8 118.63(16) . . ?
C11 C12 C7 120.43(17) . . ?
C11 C12 H12 119.8 . . ?
C7 C12 H12 119.8 . . ?
C17 C16 H16 120.1 . . ?
C15 C16 C17 119.76(16) . . ?
C15 C16 H16 120.1 . . ?
C14 C15 H15 120.1 . . ?
C16 C15 C14 119.84(17) . . ?
C16 C15 H15 120.1 . . ?

loop_
_geom_bond_atom_site_label_1
_geom_bond_atom_site_label_2
_geom_bond_distance
_geom_bond_site_symmetry_2
_geom_bond_publ_flag
P1 C13 1.8395(16) . ?
P1 C6 1.8502(17) . ?
P1 C7 1.8237(17) . ?
N2 H2 0.8800 . ?
N2 C2 1.363(2) . ?
N2 C6 1.449(2) . ?
N1 C5 1.331(2) . ?
N1 C1 1.349(2) . ?
C4 H4 0.9500 . ?
C4 C5 1.380(2) . ?
C4 C3 1.374(2) . ?
C13 C18 1.394(2) . ?
C13 C14 1.389(2) . ?
C2 C3 1.398(2) . ?
C2 C1 1.437(2) . ?
C6 H6A 0.9900 . ?
C6 H6B 0.9900 . ?
C5 H5 0.9500 . ?
C3 H3 0.9500 . ?
C18 H18 0.9500 . ?
C18 C17 1.384(2) . ?
C17 H17 0.9500 . ?
C17 C16 1.382(3) . ?
C11 H11 0.9500 . ?
C11 C10 1.380(3) . ?
C11 C12 1.384(3) . ?
C8 H8 0.9500 . ?
C8 C9 1.383(3) . ?
C8 C7 1.396(2) . ?
C10 H10 0.9500 . ?
C10 C9 1.379(3) . ?
C1 C1 1.486(3) 2_765 ?
C9 H9 0.9500 . ?
C14 H14 0.9500 . ?
C14 C15 1.390(2) . ?
C7 C12 1.393(2) . ?
C12 H12 0.9500 . ?
C16 H16 0.9500 . ?
C16 C15 1.377(3) . ?
C15 H15 0.9500 . ?

loop_
_geom_torsion_atom_site_label_1
_geom_torsion_atom_site_label_2
_geom_torsion_atom_site_label_3
_geom_torsion_atom_site_label_4
_geom_torsion
_geom_torsion_site_symmetry_1
_geom_torsion_site_symmetry_2
_geom_torsion_site_symmetry_3
_geom_torsion_site_symmetry_4
_geom_torsion_publ_flag
P1 C13 C18 C17 -177.77(13) . . . . ?
P1 C13 C14 C15 177.66(14) . . . . ?
P1 C7 C12 C11 178.76(13) . . . . ?
N2 C2 C3 C4 -177.59(16) . . . . ?
N2 C2 C1 N1 177.24(15) . . . . ?
N2 C2 C1 C1 -3.5(3) . . . 2_765 ?
C13 P1 C6 N2 172.41(12) . . . . ?
C13 P1 C7 C8 -65.36(14) . . . . ?
C13 P1 C7 C12 117.71(14) . . . . ?
C13 C18 C17 C16 0.2(3) . . . . ?
C13 C14 C15 C16 0.3(3) . . . . ?
C2 N2 C6 P1 -177.56(13) . . . . ?
C6 P1 C13 C18 93.87(15) . . . . ?
C6 P1 C13 C14 -84.58(14) . . . . ?
C6 P1 C7 C8 -165.63(13) . . . . ?
C6 P1 C7 C12 17.43(16) . . . . ?
C6 N2 C2 C3 -3.1(2) . . . . ?
C6 N2 C2 C1 177.02(15) . . . . ?
C5 N1 C1 C2 1.2(2) . . . . ?
C5 N1 C1 C1 -178.14(17) . . . 2_765 ?
C5 C4 C3 C2 -0.5(3) . . . . ?
C3 C4 C5 N1 -1.1(3) . . . . ?
C3 C2 C1 N1 -2.7(2) . . . . ?
C3 C2 C1 C1 176.59(18) . . . 2_765 ?
C18 C13 C14 C15 -0.9(3) . . . . ?
C18 C17 C16 C15 -0.7(3) . . . . ?
C17 C16 C15 C14 0.5(3) . . . . ?
C11 C10 C9 C8 0.3(3) . . . . ?
C8 C7 C12 C11 1.8(3) . . . . ?
C10 C11 C12 C7 -0.3(3) . . . . ?
C1 N1 C5 C4 0.8(3) . . . . ?
C1 C2 C3 C4 2.3(2) . . . . ?
C9 C8 C7 P1 -179.48(13) . . . . ?
C9 C8 C7 C12 -2.4(2) . . . . ?
C14 C13 C18 C17 0.6(3) . . . . ?
C7 P1 C13 C18 -11.07(16) . . . . ?
C7 P1 C13 C14 170.48(13) . . . . ?
C7 P1 C6 N2 -83.08(13) . . . . ?
C7 C8 C9 C10 1.3(3) . . . . ?
C12 C11 C10 C9 -0.8(3) . . . . ?
